data_4318820
loop_
_publ_author_name
'Guo Dong'
'Pang Ke-liang'
'Duan Chun-ying'
'He Cheng'
'Meng Qing-jin'

_publ_contact_author_address
;
Coordination Chemistry Institute
The State Key Laboratory of Coordinaiton Chemistry
Nanjing University , Nanjing 210093
P. R. China
;
_publ_contact_author_email duancy@nju.edu.cn
_publ_contact_author_fax '00 86 25 331 4502'
_publ_contact_author_name 'Dr. Duan Chun-ying'
_publ_contact_author_phone '00 86 25 359 7006'
_publ_section_title
;
 Design and Crystal Structures of Triple Helicates with Crystallographic
 Idealized D3 Symmetry: The Role of Side Chain Effect on Crystal Packing
;
_journal_name_full 'Inorganic Chemistry'
_journal_page_first 5978
_journal_page_last 5985
_journal_paper_doi 10.1021/ic0203623
_journal_volume 41
_journal_year 2002
_chemical_formula_sum 'C81 H72 B4 Co2 F16 N12'
_chemical_formula_weight 1678.61
_chemical_name_systematic
;
  ?
;
_space_group_IT_number 165
_symmetry_cell_setting trigonal
_symmetry_space_group_name_Hall '-P 3 2"c'
_symmetry_space_group_name_H-M 'P -3 c 1'
_atom_sites_solution_hydrogens geom
_atom_sites_solution_primary direct
_atom_sites_solution_secondary difmap
_audit_creation_method SHELXL-97
_cell_angle_alpha 90.00
_cell_angle_beta 90.00
_cell_angle_gamma 120.00
_cell_formula_units_Z 2
_cell_length_a 10.6126(10)
_cell_length_b 10.6126(10)
_cell_length_c 40.831(5)
_cell_measurement_reflns_used 701
_cell_measurement_temperature 293(2)
_cell_measurement_theta_max 18.40
_cell_measurement_theta_min 2.43
_cell_volume 3982.6(7)
_computing_cell_refinement 'Bruker SMART'
_computing_data_collection 'Bruker SMART'
_computing_data_reduction 'Bruker SAINT'
_computing_molecular_graphics 'Bruker SHELXTL'
_computing_publication_material 'Bruker SHELXTL'
_computing_structure_refinement 'Bruker SHELXTL'
_computing_structure_solution 'Bruker SHELXTL'
_diffrn_ambient_temperature 293(2)
_diffrn_measured_fraction_theta_full 0.999
_diffrn_measured_fraction_theta_max 0.999
_diffrn_measurement_device_type 'CCD area detector'
_diffrn_measurement_method 'phi and omega scans'
_diffrn_radiation_monochromator graphite
_diffrn_radiation_source 'fine-focus sealed tube'
_diffrn_radiation_type MoK\a
_diffrn_radiation_wavelength 0.71073
_diffrn_reflns_av_R_equivalents 0.0833
_diffrn_reflns_av_sigmaI/netI 0.0899
_diffrn_reflns_limit_h_max 12
_diffrn_reflns_limit_h_min -12
_diffrn_reflns_limit_k_max 12
_diffrn_reflns_limit_k_min -12
_diffrn_reflns_limit_l_max 48
_diffrn_reflns_limit_l_min -46
_diffrn_reflns_number 18909
_diffrn_reflns_theta_full 24.99
_diffrn_reflns_theta_max 24.99
_diffrn_reflns_theta_min 2.00
_exptl_absorpt_coefficient_mu 0.506
_exptl_absorpt_correction_type none
_exptl_crystal_colour red
_exptl_crystal_density_diffrn 1.400
_exptl_crystal_density_method 'not measured'
_exptl_crystal_description plate
_exptl_crystal_F_000 1720
_exptl_crystal_size_max 0.40
_exptl_crystal_size_mid 0.40
_exptl_crystal_size_min 0.10
_refine_diff_density_max 0.581
_refine_diff_density_min -0.670
_refine_diff_density_rms 0.059
_refine_ls_extinction_method none
_refine_ls_goodness_of_fit_ref 1.015
_refine_ls_hydrogen_treatment mixed
_refine_ls_matrix_type full
_refine_ls_number_parameters 199
_refine_ls_number_reflns 2360
_refine_ls_number_restraints 86
_refine_ls_restrained_S_all 1.148
_refine_ls_R_factor_all 0.1477
_refine_ls_R_factor_gt 0.0667
_refine_ls_shift/su_max 0.000
_refine_ls_shift/su_mean 0.000
_refine_ls_structure_factor_coef Fsqd
_refine_ls_weighting_details 'calc w=1/[\s^2^(Fo^2^)+(0.0537P)^2^+0.0000P] where P=(Fo^2^+2Fc^2^)/3'
_refine_ls_weighting_scheme calc
_refine_ls_wR_factor_gt 0.1381
_refine_ls_wR_factor_ref 0.1597
_reflns_number_gt 1156
_reflns_number_total 2360
_reflns_threshold_expression >2sigma(I)
_cod_data_source_file ic0203623_02.cif
_cod_data_source_block complex_2
_cod_depositor_comments
;
The following automatic conversions were performed:

'_symmetry_cell_setting' value 'Trigonal' changed to 'trigonal'
according to the built-in table from CIF Core dictionary named
'cif_core.dic' version 2.4.1 from 2010-06-29.

Automatic conversion script
Id: cif_fix_values 1646 2011-03-28 12:23:43Z adriana 
;
_cod_database_code 4318820

loop_
_symmetry_equiv_pos_as_xyz
'x, y, z'
'-y, x-y, z'
'-x+y, -x, z'
'y, x, -z+1/2'
'x-y, -y, -z+1/2'
'-x, -x+y, -z+1/2'
'-x, -y, -z'
'y, -x+y, -z'
'x-y, x, -z'
'-y, -x, z-1/2'
'-x+y, y, z-1/2'
'x, x-y, z-1/2'

loop_
_atom_site_label
_atom_site_type_symbol
_atom_site_fract_x
_atom_site_fract_y
_atom_site_fract_z
_atom_site_U_iso_or_equiv
_atom_site_adp_type
_atom_site_occupancy
_atom_site_symmetry_multiplicity
_atom_site_calc_flag
_atom_site_refinement_flags
_atom_site_disorder_assembly
_atom_site_disorder_group
Co1 Co 1.0000 1.0000 0.10913(3) 0.0535(5) Uani 1 3 d S . .
N1 N 0.8068(5) 0.9009(6) 0.07996(10) 0.0574(12) Uani 1 1 d . . .
N2 N 0.8648(5) 0.7989(5) 0.13250(10) 0.0533(13) Uani 1 1 d . . .
C1 C 0.7763(7) 0.9544(7) 0.05379(15) 0.0745(19) Uani 1 1 d . . .
H1A H 0.8359 1.0527 0.0491 0.089 Uiso 1 1 calc R . .
C2 C 0.6613(8) 0.8729(8) 0.03313(15) 0.082(2) Uani 1 1 d . . .
H2A H 0.6435 0.9154 0.0151 0.098 Uiso 1 1 calc R . .
C3 C 0.5742(7) 0.7286(8) 0.03968(17) 0.087(2) Uani 1 1 d . . .
H3A H 0.4973 0.6696 0.0259 0.104 Uiso 1 1 calc R . .
C4 C 0.6023(7) 0.6721(7) 0.06707(16) 0.0758(19) Uani 1 1 d . . .
H4A H 0.5439 0.5741 0.0722 0.091 Uiso 1 1 calc R . .
C5 C 0.7178(6) 0.7615(7) 0.08691(13) 0.0538(15) Uani 1 1 d . . .
C6 C 0.7505(7) 0.7070(7) 0.11707(14) 0.0584(16) Uani 1 1 d . . .
C7 C 0.6532(7) 0.5538(6) 0.12781(15) 0.086(2) Uani 1 1 d . . .
H7A H 0.6915 0.5355 0.1474 0.129 Uiso 1 1 calc R . .
H7B H 0.6477 0.4886 0.1109 0.129 Uiso 1 1 calc R . .
H7C H 0.5577 0.5387 0.1321 0.129 Uiso 1 1 calc R . .
C8 C 0.9011(6) 0.7529(6) 0.16256(13) 0.0576(16) Uani 1 1 d . . .
C9 C 0.8358(8) 0.7527(8) 0.19145(15) 0.102(3) Uani 1 1 d . . .
H9A H 0.7679 0.7837 0.1922 0.122 Uiso 1 1 calc R . .
C10 C 0.8734(10) 0.7048(8) 0.21976(15) 0.117(3) Uani 1 1 d . . .
H10A H 0.8304 0.7056 0.2396 0.140 Uiso 1 1 calc R . .
C11 C 0.9709(9) 0.6571(7) 0.21924(15) 0.082(2) Uani 1 1 d . . .
C12 C 1.0359(7) 0.6617(6) 0.19040(15) 0.0710(18) Uani 1 1 d . . .
H12A H 1.1044 0.6316 0.1896 0.085 Uiso 1 1 calc R . .
C13 C 1.0026(6) 0.7103(6) 0.16231(13) 0.0618(17) Uani 1 1 d . . .
H13A H 1.0500 0.7140 0.1429 0.074 Uiso 1 1 calc R . .
C14 C 1.0000 0.5955(8) 0.2500 0.113(4) Uani 1 2 d S . .
H14A H 1.0822 0.5833 0.2457 0.136 Uiso 1 1 d R . .
B1 B 0.6667 0.3333 0.0445(3) 0.162(7) Uani 1 3 d SDU . .
F1 F 0.6667 0.3333 0.0128(3) 0.215(9) Uani 0.50 3 d SPDU A 1
F2 F 0.6938(10) 0.2299(9) 0.0561(2) 0.134(3) Uani 0.50 1 d PDU A 1
F1' F 0.6667 0.3333 0.0752(3) 0.189(7) Uani 0.50 3 d SPDU A 2
F2' F 0.638(3) 0.420(2) 0.0283(2) 0.241(6) Uani 0.50 1 d PDU A 2
B2 B 0.3333 0.6667 0.1277(3) 0.160(7) Uani 1 3 d SDU . .
F3 F 0.3305(8) 0.5435(7) 0.11309(16) 0.078(2) Uani 0.50 1 d PDU B 1
F4 F 0.3333 0.6667 0.1617(4) 0.168(7) Uani 0.50 3 d SPDU B 1
F3' F 0.3200(14) 0.7707(12) 0.1452(3) 0.214(5) Uani 0.50 1 d PDU B 2
F4' F 0.3333 0.6667 0.0943(4) 0.301(10) Uani 0.50 3 d SPDU B 2

loop_
_atom_site_aniso_label
_atom_site_aniso_U_11
_atom_site_aniso_U_22
_atom_site_aniso_U_33
_atom_site_aniso_U_23
_atom_site_aniso_U_13
_atom_site_aniso_U_12
Co1 0.0579(6) 0.0579(6) 0.0449(7) 0.000 0.000 0.0289(3)
N1 0.063(3) 0.059(4) 0.045(3) 0.005(3) -0.002(2) 0.027(3)
N2 0.060(3) 0.061(3) 0.044(3) 0.003(2) 0.004(2) 0.034(3)
C1 0.078(5) 0.067(5) 0.071(5) 0.005(4) -0.011(4) 0.030(4)
C2 0.082(5) 0.099(6) 0.062(4) 0.000(4) -0.017(4) 0.043(5)
C3 0.071(5) 0.093(6) 0.076(5) -0.007(4) -0.015(4) 0.026(5)
C4 0.077(5) 0.072(5) 0.069(5) 0.002(4) 0.000(4) 0.029(4)
C5 0.050(4) 0.064(5) 0.047(4) -0.010(3) -0.002(3) 0.028(4)
C6 0.060(4) 0.061(4) 0.056(4) -0.002(3) 0.007(3) 0.031(4)
C7 0.079(5) 0.069(5) 0.089(5) 0.014(4) 0.005(4) 0.021(4)
C8 0.074(5) 0.058(4) 0.048(4) 0.001(3) 0.004(3) 0.038(4)
C9 0.162(7) 0.140(7) 0.059(4) 0.024(4) 0.031(5) 0.118(6)
C10 0.221(10) 0.150(7) 0.046(4) 0.019(4) 0.033(5) 0.142(7)
C11 0.151(7) 0.079(5) 0.050(4) -0.010(3) -0.010(4) 0.084(5)
C12 0.102(5) 0.074(5) 0.059(4) -0.007(3) -0.010(4) 0.060(4)
C13 0.081(5) 0.062(4) 0.047(4) 0.002(3) 0.006(3) 0.039(4)
C14 0.234(13) 0.102(5) 0.047(6) -0.007(3) -0.014(7) 0.117(7)
B1 0.207(11) 0.207(11) 0.073(12) 0.000 0.000 0.104(5)
F1 0.295(14) 0.295(14) 0.055(11) 0.000 0.000 0.147(7)
F2 0.129(7) 0.122(8) 0.160(9) 0.035(7) -0.014(7) 0.069(6)
F1' 0.249(11) 0.249(11) 0.069(10) 0.000 0.000 0.125(6)
F2' 0.394(16) 0.282(17) 0.113(9) 0.007(10) 0.018(12) 0.219(12)
B2 0.162(9) 0.162(9) 0.154(15) 0.000 0.000 0.081(5)
F3 0.089(5) 0.062(5) 0.096(5) 0.011(4) -0.005(4) 0.049(4)
F4 0.153(9) 0.153(9) 0.197(16) 0.000 0.000 0.077(5)
F3' 0.168(10) 0.185(12) 0.305(14) 0.017(10) 0.042(11) 0.101(9)
F4' 0.305(13) 0.305(13) 0.29(2) 0.000 0.000 0.153(7)

loop_
_atom_type_symbol
_atom_type_description
_atom_type_scat_dispersion_real
_atom_type_scat_dispersion_imag
_atom_type_scat_source
C C 0.0033 0.0016 'International Tables Vol C Tables 4.2.6.8 and 6.1.1.4'
H H 0.0000 0.0000 'International Tables Vol C Tables 4.2.6.8 and 6.1.1.4'
N N 0.0061 0.0033 'International Tables Vol C Tables 4.2.6.8 and 6.1.1.4'
O O 0.0106 0.0060 'International Tables Vol C Tables 4.2.6.8 and 6.1.1.4'
Co Co 0.3494 0.9721 'International Tables Vol C Tables 4.2.6.8 and 6.1.1.4'
F F 0.0171 0.0103 'International Tables Vol C Tables 4.2.6.8 and 6.1.1.4'
B B 0.0013 0.0007 'International Tables Vol C Tables 4.2.6.8 and 6.1.1.4'

loop_
_geom_angle_atom_site_label_1
_geom_angle_atom_site_label_2
_geom_angle_atom_site_label_3
_geom_angle
_geom_angle_site_symmetry_1
_geom_angle_site_symmetry_3
_geom_angle_publ_flag
N2 Co1 N2 101.18(15) 2_765 . ?
N2 Co1 N2 101.18(15) 2_765 3_675 ?
N2 Co1 N2 101.18(15) . 3_675 ?
N2 Co1 N1 91.39(17) 2_765 3_675 ?
N2 Co1 N1 167.42(18) . 3_675 ?
N2 Co1 N1 75.79(18) 3_675 3_675 ?
N2 Co1 N1 167.42(18) 2_765 . ?
N2 Co1 N1 75.79(18) . . ?
N2 Co1 N1 91.39(17) 3_675 . ?
N1 Co1 N1 91.98(16) 3_675 . ?
N2 Co1 N1 75.79(18) 2_765 2_765 ?
N2 Co1 N1 91.39(17) . 2_765 ?
N2 Co1 N1 167.42(18) 3_675 2_765 ?
N1 Co1 N1 91.98(16) 3_675 2_765 ?
N1 Co1 N1 91.98(16) . 2_765 ?
C1 N1 C5 117.4(5) . . ?
C1 N1 Co1 128.2(4) . . ?
C5 N1 Co1 113.7(4) . . ?
C6 N2 C8 118.3(5) . . ?
C6 N2 Co1 117.0(4) . . ?
C8 N2 Co1 124.4(4) . . ?
N1 C1 C2 123.7(6) . . ?
C3 C2 C1 118.5(6) . . ?
C2 C3 C4 118.6(6) . . ?
C3 C4 C5 119.5(6) . . ?
N1 C5 C4 122.3(6) . . ?
N1 C5 C6 116.1(5) . . ?
C4 C5 C6 121.6(6) . . ?
N2 C6 C5 115.6(5) . . ?
N2 C6 C7 124.2(6) . . ?
C5 C6 C7 120.2(6) . . ?
C13 C8 C9 119.4(6) . . ?
C13 C8 N2 119.7(5) . . ?
C9 C8 N2 120.9(6) . . ?
C8 C9 C10 118.5(6) . . ?
C11 C10 C9 122.0(6) . . ?
C12 C11 C10 118.0(6) . . ?
C12 C11 C14 121.7(6) . . ?
C10 C11 C14 120.3(6) . . ?
C11 C12 C13 121.2(6) . . ?
C8 C13 C12 120.9(6) . . ?
C11 C14 C11 115.6(7) . 6_765 ?
F1' B1 F2' 121.0(6) . 3_665 ?
F1' B1 F2' 121.0(6) . 2_655 ?
F2' B1 F2' 95.9(8) 3_665 2_655 ?
F1' B1 F2' 121.0(6) . . ?
F2' B1 F2' 95.9(8) 3_665 . ?
F2' B1 F2' 95.9(8) 2_655 . ?
F1' B1 F1 180.000(1) . . ?
F2' B1 F1 59.0(6) 3_665 . ?
F2' B1 F1 59.0(6) 2_655 . ?
F2' B1 F1 59.0(6) . . ?
F1' B1 F2 69.5(6) . . ?
F2' B1 F2 79.0(10) 3_665 . ?
F2' B1 F2 75.5(10) 2_655 . ?
F2' B1 F2 169.4(10) . . ?
F1 B1 F2 110.5(6) . . ?
F1' B1 F2 69.5(6) . 2_655 ?
F2' B1 F2 75.5(10) 3_665 2_655 ?
F2' B1 F2 169.4(10) 2_655 2_655 ?
F2' B1 F2 79.0(10) . 2_655 ?
F1 B1 F2 110.5(6) . 2_655 ?
F2 B1 F2 108.4(6) . 2_655 ?
F1' B1 F2 69.5(6) . 3_665 ?
F2' B1 F2 169.4(10) 3_665 3_665 ?
F2' B1 F2 79.0(10) 2_655 3_665 ?
F2' B1 F2 75.5(10) . 3_665 ?
F1 B1 F2 110.5(6) . 3_665 ?
F2 B1 F2 108.4(6) . 3_665 ?
F2 B1 F2 108.4(6) 2_655 3_665 ?
F4' B2 F3' 121.1(7) . . ?
F4' B2 F3' 121.1(7) . 2_665 ?
F3' B2 F3' 95.7(9) . 2_665 ?
F4' B2 F3' 121.1(7) . 3_565 ?
F3' B2 F3' 95.7(9) . 3_565 ?
F3' B2 F3' 95.7(9) 2_665 3_565 ?
F4' B2 F4 180.000(2) . . ?
F3' B2 F4 58.9(7) . . ?
F3' B2 F4 58.9(7) 2_665 . ?
F3' B2 F4 58.9(7) 3_565 . ?
F4' B2 F3 65.2(5) . 3_565 ?
F3' B2 F3 75.4(6) . 3_565 ?
F3' B2 F3 85.1(6) 2_665 3_565 ?
F3' B2 F3 171.1(8) 3_565 3_565 ?
F4 B2 F3 114.8(5) . 3_565 ?
F4' B2 F3 65.2(5) . 2_665 ?
F3' B2 F3 85.1(6) . 2_665 ?
F3' B2 F3 171.1(8) 2_665 2_665 ?
F3' B2 F3 75.4(6) 3_565 2_665 ?
F4 B2 F3 114.8(5) . 2_665 ?
F3 B2 F3 103.7(6) 3_565 2_665 ?
F4' B2 F3 65.2(5) . . ?
F3' B2 F3 171.1(8) . . ?
F3' B2 F3 75.4(6) 2_665 . ?
F3' B2 F3 85.1(6) 3_565 . ?
F4 B2 F3 114.8(5) . . ?
F3 B2 F3 103.7(6) 3_565 . ?
F3 B2 F3 103.7(6) 2_665 . ?

loop_
_geom_bond_atom_site_label_1
_geom_bond_atom_site_label_2
_geom_bond_distance
_geom_bond_site_symmetry_2
_geom_bond_publ_flag
Co1 N2 2.113(4) 2_765 ?
Co1 N2 2.113(4) . ?
Co1 N2 2.113(4) 3_675 ?
Co1 N1 2.138(4) 3_675 ?
Co1 N1 2.138(4) . ?
Co1 N1 2.138(4) 2_765 ?
N1 C1 1.325(6) . ?
N1 C5 1.328(6) . ?
N2 C6 1.279(6) . ?
N2 C8 1.443(6) . ?
C1 C2 1.376(8) . ?
C2 C3 1.363(7) . ?
C3 C4 1.370(8) . ?
C4 C5 1.377(7) . ?
C5 C6 1.473(7) . ?
C6 C7 1.491(7) . ?
C8 C13 1.361(7) . ?
C8 C9 1.368(7) . ?
C9 C10 1.399(8) . ?
C10 C11 1.361(8) . ?
C11 C12 1.353(7) . ?
C11 C14 1.518(7) . ?
C12 C13 1.374(7) . ?
C14 C11 1.518(7) 6_765 ?
B1 F1' 1.254(9) . ?
B1 F2' 1.288(8) 3_665 ?
B1 F2' 1.288(8) 2_655 ?
B1 F2' 1.288(8) . ?
B1 F1 1.293(9) . ?
B1 F2 1.352(6) . ?
B1 F2 1.352(6) 2_655 ?
B1 F2 1.352(6) 3_665 ?
B2 F4' 1.364(10) . ?
B2 F3' 1.380(8) . ?
B2 F3' 1.380(8) 2_665 ?
B2 F3' 1.380(8) 3_565 ?
B2 F4 1.388(10) . ?
B2 F3 1.424(6) 3_565 ?
B2 F3 1.424(6) 2_665 ?
B2 F3 1.424(6) . ?
